data_4308379
loop_
_publ_author_name
'Daniel T. de Lill'
'Noel S. Gunning'
'Christopher L. Cahill'

_publ_contact_author_address
;
Department of Chemistry
George Washington University
725 21st Street, NW
Washington, DC 20052
;
_publ_contact_author_email cahill@gwu.edu
_publ_contact_author_fax 202-994-5873
_publ_contact_author_name 'Christopher L. Cahill'
_publ_contact_author_phone 202-994-6959
_publ_section_title
;
Toward Templated Metal-Organic Frameworks: Synthesis, Structures,
Thermal Properties, and Luminescence of Three Novel Lanthanide-Adipate
Frameworks
;
_journal_name_full 'Inorganic Chemistry'
_journal_page_first 258
_journal_page_last 266
_journal_paper_doi 10.1021/ic048755k
_journal_volume 44
_journal_year 2005
_chemical_formula_sum 'C18 H29.12 O14.6 Pr2'
_chemical_formula_weight 760.98
_chemical_name_systematic
; 
 ? 
;
_space_group_IT_number 2
_symmetry_cell_setting triclinic
_symmetry_space_group_name_Hall '-P 1'
_symmetry_space_group_name_H-M 'P -1'
_atom_sites_solution_hydrogens geom
_atom_sites_solution_primary direct
_atom_sites_solution_secondary difmap
_audit_creation_method SHELXL-97
_cell_angle_alpha 101.3547(7)
_cell_angle_beta 106.1204(7)
_cell_angle_gamma 93.9593(5)
_cell_formula_units_Z 2
_cell_length_a 8.67860(10)
_cell_length_b 10.38310(10)
_cell_length_c 13.6693(2)
_cell_measurement_reflns_used 5027
_cell_measurement_temperature 293(2)
_cell_measurement_theta_max 27.48
_cell_measurement_theta_min 4.08
_cell_volume 1150.11(2)
_computing_publication_material 'WINGX (Farrugia, 1998)'
_computing_structure_refinement 'SHELXL-97 (Sheldrick, 1997)'
_computing_structure_solution 'SHELXS-97 (Sheldrick, 1990)'
_diffrn_ambient_temperature 293(2)
_diffrn_measured_fraction_theta_full 0.989
_diffrn_measured_fraction_theta_max 0.989
_diffrn_measurement_device_type 'Nonius KappaCCD area detector'
_diffrn_measurement_method 'phi and omega scans'
_diffrn_radiation_monochromator graphite
_diffrn_radiation_source 'fine-focus sealed tube'
_diffrn_radiation_type MoK\a
_diffrn_radiation_wavelength 0.71073
_diffrn_reflns_av_R_equivalents 0.0235
_diffrn_reflns_av_sigmaI/netI 0.0437
_diffrn_reflns_limit_h_max 10
_diffrn_reflns_limit_h_min -11
_diffrn_reflns_limit_k_max 13
_diffrn_reflns_limit_k_min -13
_diffrn_reflns_limit_l_max 17
_diffrn_reflns_limit_l_min -17
_diffrn_reflns_number 8847
_diffrn_reflns_theta_full 27.50
_diffrn_reflns_theta_max 27.50
_diffrn_reflns_theta_min 4.14
_exptl_absorpt_coefficient_mu 4.260
_exptl_absorpt_correction_T_max 0.9473
_exptl_absorpt_correction_T_min 0.5594
_exptl_absorpt_correction_type empirical
_exptl_crystal_colour 'pale green'
_exptl_crystal_density_diffrn 2.1821
_exptl_crystal_density_method 'not measured'
_exptl_crystal_description Needle
_exptl_crystal_F_000 626
_exptl_crystal_size_max 0.30
_exptl_crystal_size_mid 0.03
_exptl_crystal_size_min 0.03
_refine_diff_density_max 0.789
_refine_diff_density_min -0.844
_refine_diff_density_rms 0.136
_refine_ls_extinction_method none
_refine_ls_goodness_of_fit_ref 1.030
_refine_ls_hydrogen_treatment mixed
_refine_ls_matrix_type full
_refine_ls_number_parameters 324
_refine_ls_number_reflns 5237
_refine_ls_number_restraints 0
_refine_ls_restrained_S_all 1.030
_refine_ls_R_factor_all 0.0379
_refine_ls_R_factor_gt 0.0283
_refine_ls_shift/su_max 0.002
_refine_ls_shift/su_mean 0.000
_refine_ls_structure_factor_coef Fsqd
_refine_ls_weighting_details 'calc w=1/[\s^2^(Fo^2^)+(0.0021P)^2^+3.3058P] where P=(Fo^2^+2Fc^2^)/3'
_refine_ls_weighting_scheme calc
_refine_ls_wR_factor_gt 0.0549
_refine_ls_wR_factor_ref 0.0584
_reflns_number_gt 4458
_reflns_number_total 5237
_reflns_threshold_expression >2sigma(I)
_cod_data_source_file ic048755ksi20040906_100304_3.cif
_cod_data_source_block cc2
_cod_depositor_comments
;
The following automatic conversions were performed:
'_symmetry_cell_setting' value 'Triclinic' changed to 'triclinic'
according to '/home/saulius/struct/CIF-dictionaries/cif_core.dic'
dictionary named 'cif_core.dic' version 2.4.1 from 2010-06-29.

Automatic conversion script
Id: cif_fix_enum 1527 2010-12-29 10:47:43Z saulius 
;
_cod_database_code 4308379

loop_
_symmetry_equiv_pos_as_xyz
'x, y, z'
'-x, -y, -z'

loop_
_atom_site_label
_atom_site_type_symbol
_atom_site_fract_x
_atom_site_fract_y
_atom_site_fract_z
_atom_site_U_iso_or_equiv
_atom_site_adp_type
_atom_site_occupancy
_atom_site_symmetry_multiplicity
_atom_site_calc_flag
_atom_site_refinement_flags
_atom_site_disorder_assembly
_atom_site_disorder_group
Pr1 Pr 0.41800(2) 1.10693(2) 0.372514(16) 0.01642(6) Uani 1 1 d . . .
Pr2 Pr 0.26044(2) 0.006353(19) 0.021764(15) 0.01259(6) Uani 1 1 d . . .
O1 O 0.2997(4) 1.2968(3) 0.4558(2) 0.0310(7) Uani 1 1 d . . .
O2 O 0.1386(3) 1.1793(3) 0.3070(2) 0.0269(7) Uani 1 1 d . . .
O3 O 0.3879(3) 1.0527(3) 0.5442(2) 0.0233(6) Uani 1 1 d . . .
O4 O 0.3592(4) 0.9970(3) 0.6854(2) 0.0284(7) Uani 1 1 d . . .
O5 O 0.5271(6) 1.3054(4) 0.3284(3) 0.0534(11) Uani 1 1 d . . .
O6 O 0.2464(4) 0.8911(3) 0.3321(2) 0.0380(8) Uani 1 1 d . . .
O7 O 0.4284(4) 1.1668(3) 0.1800(2) 0.0284(7) Uani 1 1 d . . .
O8 O 0.2356(4) 0.9320(3) 0.1806(2) 0.0250(6) Uani 1 1 d . . .
O9 O 0.7116(3) 1.7844(3) 0.0439(2) 0.0256(6) Uani 1 1 d . . .
O10 O 0.5138(3) 1.9021(3) 0.0525(2) 0.0190(6) Uani 1 1 d . . .
O11 O 0.0340(3) 0.1280(2) 0.0507(2) 0.0177(6) Uani 1 1 d . . .
O12 O -0.1716(3) 0.2406(3) 0.0425(2) 0.0234(6) Uani 1 1 d . . .
O1W O 0.6590(4) 1.2375(3) 0.5149(3) 0.0422(9) Uani 1 1 d . . .
O2W O 0.1702(5) -0.0521(4) -0.1772(3) 0.0374(9) Uani 1 1 d . . .
HW2A H 0.230(6) -0.037(5) -0.209(4) 0.033(15) Uiso 1 1 d . . .
HW2B H 0.084(7) -0.088(6) -0.218(4) 0.041(16) Uiso 1 1 d . . .
C1 C 0.1670(5) 1.2767(4) 0.3850(3) 0.0218(8) Uani 1 1 d . . .
C2 C 0.0405(6) 1.3674(5) 0.3926(4) 0.0408(13) Uani 1 1 d . . .
H2A H -0.0646 1.3139 0.3690 0.049 Uiso 1 1 calc R . .
H2B H 0.0401 1.4256 0.3450 0.049 Uiso 1 1 calc R . .
C3 C 0.0620(6) 1.4517(5) 0.5002(4) 0.0339(11) Uani 1 1 d . . .
H3A H 0.1698 1.5010 0.5267 0.041 Uiso 1 1 calc R . .
H3B H 0.0524 1.3945 0.5469 0.041 Uiso 1 1 calc R . .
C4 C 0.3125(5) 1.0561(4) 0.6120(3) 0.0201(8) Uani 1 1 d . . .
C5 C 0.1686(5) 1.1289(5) 0.6038(4) 0.0290(10) Uani 1 1 d . . .
H5A H 0.2007 1.2211 0.6062 0.035 Uiso 1 1 calc R . .
H5B H 0.1295 1.1259 0.6634 0.035 Uiso 1 1 calc R . .
C6 C 0.0328(5) 1.0710(5) 0.5041(4) 0.0310(10) Uani 1 1 d . . .
H6A H -0.0546 1.1249 0.5007 0.037 Uiso 1 1 calc R . .
H6B H 0.0720 1.0747 0.4447 0.037 Uiso 1 1 calc R . .
C7 C 0.5129(5) 1.2743(4) 0.2336(3) 0.0223(8) Uani 1 1 d . . .
C8 C 0.6010(6) 1.3661(4) 0.1888(4) 0.0272(9) Uani 1 1 d . . .
H8A H 0.7109 1.3925 0.2345 0.033 Uiso 1 1 calc R . .
H8B H 0.6064 1.3191 0.1213 0.033 Uiso 1 1 calc R . .
C9 C 0.5212(6) 1.4879(5) 0.1757(5) 0.0393(12) Uani 1 1 d . . .
H9A H 0.5067 1.5294 0.2421 0.047 Uiso 1 1 calc R . .
H9B H 0.4145 1.4609 0.1257 0.047 Uiso 1 1 calc R . .
C10 C 0.6118(5) 1.5902(4) 0.1396(4) 0.0246(9) Uani 1 1 d . . .
H10A H 0.6355 1.5479 0.0765 0.030 Uiso 1 1 calc R . .
H10B H 0.7138 1.6254 0.1929 0.030 Uiso 1 1 calc R . .
C11 C 0.5148(5) 1.7035(4) 0.1178(3) 0.0222(9) Uani 1 1 d . . .
H11A H 0.4076 1.6662 0.0717 0.027 Uiso 1 1 calc R . .
H11B H 0.5021 1.7510 0.1831 0.027 Uiso 1 1 calc R . .
C12 C 0.5861(4) 1.8008(4) 0.0697(3) 0.0164(7) Uani 1 1 d . . .
C13 C 0.1896(4) 0.8605(4) 0.2335(3) 0.0177(8) Uani 1 1 d . . .
C14 C 0.0642(5) 0.7405(4) 0.1869(4) 0.0277(9) Uani 1 1 d . . .
H14A H -0.0022 0.7480 0.1188 0.033 Uiso 1 1 calc R . .
H14B H -0.0056 0.7376 0.2311 0.033 Uiso 1 1 calc R . .
C15 C 0.1380(5) 0.6136(4) 0.1751(4) 0.0329(11) Uani 1 1 d . . .
H15A H 0.2114 0.6100 0.2422 0.039 Uiso 1 1 calc R . .
H15B H 0.2011 0.6140 0.1267 0.039 Uiso 1 1 calc R . .
C16 C 0.0128(5) 0.4888(4) 0.1357(3) 0.0239(9) Uani 1 1 d . . .
H16A H -0.0436 0.4831 0.1871 0.029 Uiso 1 1 calc R . .
H16B H -0.0662 0.4949 0.0714 0.029 Uiso 1 1 calc R . .
C17 C 0.0929(4) 0.3643(4) 0.1161(3) 0.0187(8) Uani 1 1 d . . .
H17A H 0.1588 0.3754 0.0707 0.022 Uiso 1 1 calc R . .
H17B H 0.1646 0.3551 0.1821 0.022 Uiso 1 1 calc R . .
C18 C -0.0226(4) 0.2385(4) 0.0675(3) 0.0150(7) Uani 1 1 d . . .
O3W O 0.5727(10) 1.4533(7) 0.5923(6) 0.069(2) Uani 0.60 1 d P . .

loop_
_atom_site_aniso_label
_atom_site_aniso_U_11
_atom_site_aniso_U_22
_atom_site_aniso_U_33
_atom_site_aniso_U_23
_atom_site_aniso_U_13
_atom_site_aniso_U_12
Pr1 0.01641(11) 0.01493(11) 0.01936(11) 0.00539(9) 0.00612(8) 0.00394(8)
Pr2 0.01127(10) 0.01121(11) 0.01644(11) 0.00439(8) 0.00502(8) 0.00179(8)
O1 0.0259(16) 0.0294(17) 0.0323(17) -0.0015(13) 0.0041(13) 0.0111(13)
O2 0.0222(15) 0.0320(17) 0.0242(15) 0.0030(13) 0.0042(12) 0.0091(13)
O3 0.0238(15) 0.0281(16) 0.0248(15) 0.0094(12) 0.0150(12) 0.0075(12)
O4 0.0289(16) 0.0386(18) 0.0274(16) 0.0162(14) 0.0149(13) 0.0158(14)
O5 0.103(3) 0.0320(19) 0.0239(18) 0.0057(15) 0.023(2) -0.018(2)
O6 0.053(2) 0.0300(18) 0.0208(16) 0.0095(13) -0.0032(15) -0.0116(15)
O7 0.0266(16) 0.0198(15) 0.0327(17) 0.0040(13) 0.0016(13) -0.0030(12)
O8 0.0328(17) 0.0192(15) 0.0269(15) 0.0071(12) 0.0144(13) 0.0003(12)
O9 0.0227(15) 0.0244(15) 0.0405(17) 0.0180(13) 0.0173(13) 0.0108(12)
O10 0.0161(13) 0.0142(13) 0.0310(15) 0.0118(12) 0.0087(11) 0.0054(11)
O11 0.0195(14) 0.0114(13) 0.0244(14) 0.0030(11) 0.0100(11) 0.0046(11)
O12 0.0164(14) 0.0164(14) 0.0340(16) 0.0008(12) 0.0052(12) 0.0024(11)
O1W 0.044(2) 0.0354(19) 0.0361(19) 0.0169(15) -0.0087(15) -0.0117(16)
O2W 0.0297(19) 0.055(2) 0.0220(17) 0.0049(16) 0.0073(16) -0.0185(17)
C1 0.022(2) 0.021(2) 0.027(2) 0.0092(17) 0.0106(17) 0.0075(17)
C2 0.045(3) 0.043(3) 0.034(3) 0.007(2) 0.009(2) 0.029(2)
C3 0.038(3) 0.035(3) 0.035(3) 0.011(2) 0.015(2) 0.022(2)
C4 0.020(2) 0.018(2) 0.024(2) 0.0049(16) 0.0077(16) 0.0045(16)
C5 0.026(2) 0.035(3) 0.034(2) 0.012(2) 0.0161(19) 0.0156(19)
C6 0.022(2) 0.039(3) 0.041(3) 0.024(2) 0.0122(19) 0.0097(19)
C7 0.027(2) 0.0149(19) 0.027(2) 0.0100(17) 0.0074(17) 0.0005(16)
C8 0.034(2) 0.021(2) 0.031(2) 0.0087(18) 0.0170(19) 0.0005(18)
C9 0.037(3) 0.032(3) 0.069(4) 0.031(3) 0.033(3) 0.014(2)
C10 0.027(2) 0.019(2) 0.035(2) 0.0160(18) 0.0138(19) 0.0066(17)
C11 0.021(2) 0.020(2) 0.033(2) 0.0124(17) 0.0134(17) 0.0047(16)
C12 0.0171(18) 0.0146(18) 0.0200(19) 0.0068(15) 0.0069(15) 0.0040(15)
C13 0.0167(18) 0.0143(18) 0.021(2) 0.0046(15) 0.0037(15) 0.0002(15)
C14 0.027(2) 0.017(2) 0.033(2) 0.0069(18) 0.0010(18) -0.0052(17)
C15 0.023(2) 0.020(2) 0.047(3) 0.000(2) 0.004(2) 0.0017(18)
C16 0.023(2) 0.014(2) 0.029(2) 0.0018(17) 0.0026(17) 0.0025(16)
C17 0.0156(18) 0.0124(18) 0.025(2) 0.0005(15) 0.0037(15) -0.0009(15)
C18 0.0138(18) 0.0131(18) 0.0190(19) 0.0027(15) 0.0074(14) 0.0010(14)
O3W 0.083(5) 0.039(4) 0.065(5) -0.009(3) 0.000(4) 0.016(4)

loop_
_atom_type_symbol
_atom_type_description
_atom_type_scat_dispersion_real
_atom_type_scat_dispersion_imag
_atom_type_scat_source
C C 0.0033 0.0016 'International Tables Vol C Tables 4.2.6.8 and 6.1.1.4'
H H 0.0000 0.0000 'International Tables Vol C Tables 4.2.6.8 and 6.1.1.4'
O O 0.0106 0.0060 'International Tables Vol C Tables 4.2.6.8 and 6.1.1.4'
Pr Pr -0.2180 2.8214 'International Tables Vol C Tables 4.2.6.8 and 6.1.1.4'

loop_
_geom_angle_atom_site_label_1
_geom_angle_atom_site_label_2
_geom_angle_atom_site_label_3
_geom_angle
_geom_angle_site_symmetry_1
_geom_angle_site_symmetry_3
_geom_angle_publ_flag
O5 Pr1 O6 154.16(11) . . ?
O5 Pr1 O1 73.77(12) . . ?
O6 Pr1 O1 113.17(12) . . ?
O5 Pr1 O1W 66.87(12) . . ?
O6 Pr1 O1W 138.12(10) . . ?
O1 Pr1 O1W 77.28(11) . . ?
O5 Pr1 O4 84.40(13) . 2_676 ?
O6 Pr1 O4 93.07(11) . 2_676 ?
O1 Pr1 O4 153.44(11) . 2_676 ?
O1W Pr1 O4 80.37(12) . 2_676 ?
O5 Pr1 O2 86.61(13) . . ?
O6 Pr1 O2 80.31(11) . . ?
O1 Pr1 O2 51.17(9) . . ?
O1W Pr1 O2 127.28(11) . . ?
O4 Pr1 O2 143.76(9) 2_676 . ?
O5 Pr1 O3 133.95(10) . . ?
O6 Pr1 O3 70.38(10) . . ?
O1 Pr1 O3 73.99(10) . . ?
O1W Pr1 O3 74.60(10) . . ?
O4 Pr1 O3 113.52(9) 2_676 . ?
O2 Pr1 O3 97.82(9) . . ?
O5 Pr1 O3 120.77(13) . 2_676 ?
O6 Pr1 O3 74.74(10) . 2_676 ?
O1 Pr1 O3 130.93(9) . 2_676 ?
O1W Pr1 O3 69.37(10) . 2_676 ?
O4 Pr1 O3 50.30(9) 2_676 2_676 ?
O2 Pr1 O3 152.59(9) . 2_676 ?
O3 Pr1 O3 63.27(10) . 2_676 ?
O5 Pr1 O7 47.23(10) . . ?
O6 Pr1 O7 107.87(9) . . ?
O1 Pr1 O7 104.04(10) . . ?
O1W Pr1 O7 108.31(10) . . ?
O4 Pr1 O7 69.72(9) 2_676 . ?
O2 Pr1 O7 78.47(9) . . ?
O3 Pr1 O7 176.18(8) . . ?
O3 Pr1 O7 119.85(8) 2_676 . ?
O5 Pr1 O8 106.96(10) . . ?
O6 Pr1 O8 47.55(9) . . ?
O1 Pr1 O8 121.02(9) . . ?
O1W Pr1 O8 159.35(11) . . ?
O4 Pr1 O8 79.39(9) 2_676 . ?
O2 Pr1 O8 69.87(9) . . ?
O3 Pr1 O8 117.64(9) . . ?
O3 Pr1 O8 100.23(9) 2_676 . ?
O7 Pr1 O8 60.38(8) . . ?
O5 Pr1 C1 78.78(13) . . ?
O6 Pr1 C1 97.59(12) . . ?
O1 Pr1 C1 25.35(11) . . ?
O1W Pr1 C1 102.03(12) . . ?
O4 Pr1 C1 160.30(10) 2_676 . ?
O2 Pr1 C1 25.82(10) . . ?
O3 Pr1 C1 85.75(10) . . ?
O3 Pr1 C1 148.96(10) 2_676 . ?
O7 Pr1 C1 91.18(10) . . ?
O8 Pr1 C1 95.69(10) . . ?
O5 Pr1 C4 102.49(14) . 2_676 ?
O6 Pr1 C4 84.24(12) . 2_676 ?
O1 Pr1 C4 148.21(10) . 2_676 ?
O1W Pr1 C4 72.50(12) . 2_676 ?
O4 Pr1 C4 24.99(10) 2_676 2_676 ?
O2 Pr1 C4 160.17(10) . 2_676 ?
O3 Pr1 C4 88.54(10) . 2_676 ?
O3 Pr1 C4 25.34(9) 2_676 2_676 ?
O7 Pr1 C4 94.68(10) . 2_676 ?
O8 Pr1 C4 90.52(10) . 2_676 ?
C1 Pr1 C4 173.01(11) . 2_676 ?
O7 Pr2 O10 80.62(9) 1_545 1_535 ?
O7 Pr2 O11 84.88(9) 1_545 . ?
O10 Pr2 O11 162.34(9) 1_535 . ?
O7 Pr2 O8 70.39(10) 1_545 1_545 ?
O10 Pr2 O8 84.45(9) 1_535 1_545 ?
O11 Pr2 O8 81.22(9) . 1_545 ?
O7 Pr2 O9 77.30(10) 1_545 2_675 ?
O10 Pr2 O9 112.03(8) 1_535 2_675 ?
O11 Pr2 O9 74.11(8) . 2_675 ?
O8 Pr2 O9 140.73(9) 1_545 2_675 ?
O7 Pr2 O12 139.60(10) 1_545 2 ?
O10 Pr2 O12 74.37(8) 1_535 2 ?
O11 Pr2 O12 111.70(8) . 2 ?
O8 Pr2 O12 75.98(9) 1_545 2 ?
O9 Pr2 O12 141.65(10) 2_675 2 ?
O7 Pr2 O2W 145.39(11) 1_545 . ?
O10 Pr2 O2W 98.65(11) 1_535 . ?
O11 Pr2 O2W 99.00(11) . . ?
O8 Pr2 O2W 144.21(11) 1_545 . ?
O9 Pr2 O2W 70.92(11) 2_675 . ?
O12 Pr2 O2W 70.73(11) 2 . ?
O7 Pr2 O10 80.43(9) 1_545 2_675 ?
O10 Pr2 O10 63.35(10) 1_535 2_675 ?
O11 Pr2 O10 124.02(8) . 2_675 ?
O8 Pr2 O10 139.67(9) 1_545 2_675 ?
O9 Pr2 O10 50.01(8) 2_675 2_675 ?
O12 Pr2 O10 114.22(8) 2 2_675 ?
O2W Pr2 O10 68.86(10) . 2_675 ?
O7 Pr2 O11 138.68(9) 1_545 2 ?
O10 Pr2 O11 124.14(8) 1_535 2 ?
O11 Pr2 O11 62.97(10) . 2 ?
O8 Pr2 O11 79.15(9) 1_545 2 ?
O9 Pr2 O11 114.22(9) 2_675 2 ?
O12 Pr2 O11 49.92(8) 2 2 ?
O2W Pr2 O11 69.61(10) . 2 ?
O10 Pr2 O11 138.47(8) 2_675 2 ?
O7 Pr2 C18 147.26(10) 1_545 2 ?
O10 Pr2 C18 98.78(9) 1_535 2 ?
O11 Pr2 C18 88.00(9) . 2 ?
O8 Pr2 C18 76.94(10) 1_545 2 ?
O9 Pr2 C18 130.94(10) 2_675 2 ?
O12 Pr2 C18 24.44(9) 2 2 ?
O2W Pr2 C18 67.32(11) . 2 ?
O10 Pr2 C18 128.84(9) 2_675 2 ?
O11 Pr2 C18 25.51(9) 2 2 ?
O7 Pr2 C12 78.38(10) 1_545 2_675 ?
O10 Pr2 C12 88.40(9) 1_535 2_675 ?
O11 Pr2 C12 98.53(9) . 2_675 ?
O8 Pr2 C12 148.69(10) 1_545 2_675 ?
O9 Pr2 C12 24.43(9) 2_675 2_675 ?
O12 Pr2 C12 130.98(10) 2 2_675 ?
O2W Pr2 C12 67.02(11) . 2_675 ?
O10 Pr2 C12 25.60(9) 2_675 2_675 ?
O11 Pr2 C12 128.83(9) 2 2_675 ?
C18 Pr2 C12 134.34(10) 2 2_675 ?
C1 O1 Pr1 95.9(2) . . ?
C1 O2 Pr1 92.9(2) . . ?
C4 O3 Pr1 150.9(3) . . ?
C4 O3 Pr1 92.0(2) . 2_676 ?
Pr1 O3 Pr1 116.73(10) . 2_676 ?
C4 O4 Pr1 97.8(2) . 2_676 ?
C7 O5 Pr1 106.1(3) . . ?
C13 O6 Pr1 105.1(2) . . ?
C7 O7 Pr2 157.2(3) . 1_565 ?
C7 O7 Pr1 86.8(2) . . ?
Pr2 O7 Pr1 115.26(11) 1_565 . ?
C13 O8 Pr2 158.4(3) . 1_565 ?
C13 O8 Pr1 87.6(2) . . ?
Pr2 O8 Pr1 113.95(10) 1_565 . ?
C12 O9 Pr2 98.5(2) . 2_675 ?
C12 O10 Pr2 148.9(2) . 1_575 ?
C12 O10 Pr2 91.9(2) . 2_675 ?
Pr2 O10 Pr2 116.65(10) 1_575 2_675 ?
C18 O11 Pr2 149.0(2) . . ?
C18 O11 Pr2 91.7(2) . 2 ?
Pr2 O11 Pr2 117.03(10) . 2 ?
C18 O12 Pr2 98.4(2) . 2 ?
O1 C1 O2 120.1(3) . . ?
O1 C1 C2 120.1(4) . . ?
O2 C1 C2 119.8(4) . . ?
O1 C1 Pr1 58.8(2) . . ?
O2 C1 Pr1 61.3(2) . . ?
C2 C1 Pr1 178.6(3) . . ?
C1 C2 C3 115.5(4) . . ?
C2 C3 C3 112.3(5) . 2_586 ?
O4 C4 O3 119.7(3) . . ?
O4 C4 C5 120.5(4) . . ?
O3 C4 C5 119.8(4) . . ?
O4 C4 Pr1 57.21(19) . 2_676 ?
O3 C4 Pr1 62.6(2) . 2_676 ?
C5 C4 Pr1 175.6(3) . 2_676 ?
C4 C5 C6 112.3(4) . . ?
C6 C6 C5 113.2(5) 2_576 . ?
O5 C7 O7 118.8(4) . . ?
O5 C7 C8 118.0(4) . . ?
O7 C7 C8 123.2(4) . . ?
O5 C7 Pr1 50.8(2) . . ?
O7 C7 Pr1 68.8(2) . . ?
C8 C7 Pr1 164.6(3) . . ?
C9 C8 C7 112.7(4) . . ?
C8 C9 C10 115.3(4) . . ?
C9 C10 C11 111.9(3) . . ?
C12 C11 C10 115.5(3) . . ?
O9 C12 O10 119.5(3) . . ?
O9 C12 C11 121.4(3) . . ?
O10 C12 C11 119.0(3) . . ?
O9 C12 Pr2 57.09(19) . 2_675 ?
O10 C12 Pr2 62.51(19) . 2_675 ?
C11 C12 Pr2 178.0(3) . 2_675 ?
O8 C13 O6 119.5(4) . . ?
O8 C13 C14 123.6(4) . . ?
O6 C13 C14 116.8(4) . . ?
O8 C13 Pr1 68.3(2) . . ?
O6 C13 Pr1 51.4(2) . . ?
C14 C13 Pr1 166.8(3) . . ?
C13 C14 C15 112.5(4) . . ?
C14 C15 C16 113.6(4) . . ?
C17 C16 C15 111.3(3) . . ?
C18 C17 C16 114.8(3) . . ?
O12 C18 O11 119.9(3) . . ?
O12 C18 C17 120.9(3) . . ?
O11 C18 C17 119.2(3) . . ?
O12 C18 Pr2 57.21(19) . 2 ?
O11 C18 Pr2 62.74(19) . 2 ?
C17 C18 Pr2 177.3(3) . 2 ?

loop_
_geom_bond_atom_site_label_1
_geom_bond_atom_site_label_2
_geom_bond_distance
_geom_bond_site_symmetry_2
_geom_bond_publ_flag
Pr1 O5 2.458(3) . ?
Pr1 O6 2.478(3) . ?
Pr1 O1 2.506(3) . ?
Pr1 O1W 2.512(3) . ?
Pr1 O4 2.516(3) 2_676 ?
Pr1 O2 2.561(3) . ?
Pr1 O3 2.595(3) . ?
Pr1 O3 2.635(3) 2_676 ?
Pr1 O7 2.843(3) . ?
Pr1 O8 2.847(3) . ?
Pr1 C1 2.915(4) . ?
Pr1 C4 2.966(4) 2_676 ?
Pr2 O7 2.465(3) 1_545 ?
Pr2 O10 2.486(2) 1_535 ?
Pr2 O11 2.489(2) . ?
Pr2 O8 2.500(3) 1_545 ?
Pr2 O9 2.530(3) 2_675 ?
Pr2 O12 2.530(3) 2 ?
Pr2 O2W 2.546(3) . ?
Pr2 O10 2.646(3) 2_675 ?
Pr2 O11 2.649(3) 2 ?
Pr2 C18 2.978(4) 2 ?
Pr2 C12 2.981(4) 2_675 ?
O1 C1 1.255(5) . ?
O2 C1 1.272(5) . ?
O3 C4 1.270(5) . ?
O3 Pr1 2.635(3) 2_676 ?
O4 C4 1.264(5) . ?
O4 Pr1 2.516(3) 2_676 ?
O5 C7 1.242(5) . ?
O6 C13 1.266(5) . ?
O7 C7 1.260(5) . ?
O7 Pr2 2.465(3) 1_565 ?
O8 C13 1.251(5) . ?
O8 Pr2 2.500(3) 1_565 ?
O9 C12 1.247(5) . ?
O9 Pr2 2.530(3) 2_675 ?
O10 C12 1.289(4) . ?
O10 Pr2 2.486(2) 1_575 ?
O10 Pr2 2.646(3) 2_675 ?
O11 C18 1.283(4) . ?
O11 Pr2 2.649(3) 2 ?
O12 C18 1.245(4) . ?
O12 Pr2 2.530(3) 2 ?
C1 C2 1.507(6) . ?
C2 C3 1.511(6) . ?
C3 C3 1.520(8) 2_586 ?
C4 C5 1.493(5) . ?
C4 Pr1 2.966(4) 2_676 ?
C5 C6 1.515(6) . ?
C6 C6 1.514(9) 2_576 ?
C7 C8 1.502(6) . ?
C8 C9 1.500(6) . ?
C9 C10 1.516(6) . ?
C10 C11 1.522(5) . ?
C11 C12 1.496(5) . ?
C12 Pr2 2.981(4) 2_675 ?
C13 C14 1.503(5) . ?
C14 C15 1.505(6) . ?
C15 C16 1.535(6) . ?
C16 C17 1.522(5) . ?
C17 C18 1.503(5) . ?
C18 Pr2 2.978(4) 2 ?
